data_7716775
loop_
_publ_author_name
'Wang, Xiaobai'
'Ligorio, Raphael F.'
'R&#xfc;ttger, Franziska'
'Krengel, David M. J.'
'Graw, Nico'
'Herbst-Irmer, Regine'
'Krawczuk, Anna'
'Stalke, Dietmar'

_publ_section_title
;
 Reducing hybrid ligand-based alane and chasing aluminium(I): dialane and
 unusual transient dialumene.
;
_journal_issue 37
_journal_name_full 'Dalton transactions (Cambridge, England : 2003)'
_journal_page_first 15441
_journal_page_last 15450
_journal_paper_doi 10.1039/d4dt01798f
_journal_volume 53
_journal_year 2024
_chemical_formula_moiety 'C50 H64 Al2 N4'
_chemical_formula_sum 'C50 H64 Al2 N4'
_chemical_formula_weight 775.01
_space_group_crystal_system monoclinic
_space_group_IT_number 14
_space_group_name_Hall '-P 2ybc'
_space_group_name_H-M_alt 'P 1 21/c 1'
_atom_sites_solution_hydrogens mixed
_audit_creation_method SHELXL-2019/3
_audit_update_record
;
2023-12-12 deposited with the CCDC.	2024-07-29 downloaded from the CCDC.
;
_cell_angle_alpha 90
_cell_angle_beta 93.07(2)
_cell_angle_gamma 90
_cell_formula_units_Z 4
_cell_length_a 14.229(2)
_cell_length_b 11.786(2)
_cell_length_c 27.277(3)
_cell_measurement_reflns_used 7080
_cell_measurement_temperature 100(2)
_cell_measurement_theta_max 28.713
_cell_measurement_theta_min 2.285
_cell_volume 4567.9(11)
_computing_cell_refinement 'Bruker SAINT V8.40A'
_computing_data_collection 'Bruker APEX2 v2012.2'
_computing_data_reduction 'Bruker SAINT V8.40A'
_computing_molecular_graphics 'XP Version 5.1'
_computing_publication_material 'XP Version 5.1'
_computing_structure_refinement 'SHELXL-2019/2 (Sheldrick, 2019)'
_diffrn_ambient_temperature 100(2)
_diffrn_detector_type 'Bruker Photon III C7 CMOS'
_diffrn_measured_fraction_theta_full 0.999
_diffrn_measured_fraction_theta_max 0.995
_diffrn_measurement_device_type 'Bruker Smart APEX II Quazar'
_diffrn_measurement_method '\f and \w scans'
_diffrn_radiation_type MoK\a
_diffrn_radiation_wavelength 0.71073
_diffrn_reflns_av_R_equivalents 0.0532
_diffrn_reflns_av_unetI/netI 0.0318
_diffrn_reflns_Laue_measured_fraction_full 0.999
_diffrn_reflns_Laue_measured_fraction_max 0.995
_diffrn_reflns_limit_h_max 19
_diffrn_reflns_limit_h_min -19
_diffrn_reflns_limit_k_max 15
_diffrn_reflns_limit_k_min -15
_diffrn_reflns_limit_l_max 36
_diffrn_reflns_limit_l_min -36
_diffrn_reflns_number 113485
_diffrn_reflns_point_group_measured_fraction_full 0.999
_diffrn_reflns_point_group_measured_fraction_max 0.995
_diffrn_reflns_theta_full 25.242
_diffrn_reflns_theta_max 28.773
_diffrn_reflns_theta_min 1.495
_diffrn_source 'Incoatec Microsource'
_exptl_absorpt_coefficient_mu 0.101
_exptl_absorpt_correction_T_max 0.745757
_exptl_absorpt_correction_T_min 0.658142
_exptl_absorpt_correction_type multi-scan
_exptl_absorpt_process_details 'TWINABS 2012/1'
_exptl_crystal_colour red
_exptl_crystal_density_diffrn 1.127
_exptl_crystal_description block
_exptl_crystal_F_000 1672
_exptl_crystal_size_max 0.292
_exptl_crystal_size_mid 0.232
_exptl_crystal_size_min 0.160
_refine_diff_density_max 0.289
_refine_diff_density_min -0.249
_refine_diff_density_rms 0.046
_refine_ls_extinction_method none
_refine_ls_goodness_of_fit_ref 1.111
_refine_ls_hydrogen_treatment mixed
_refine_ls_matrix_type full
_refine_ls_number_parameters 533
_refine_ls_number_reflns 11820
_refine_ls_number_restraints 1
_refine_ls_restrained_S_all 1.111
_refine_ls_R_factor_all 0.0572
_refine_ls_R_factor_gt 0.0408
_refine_ls_shift/su_max 0.002
_refine_ls_shift/su_mean 0.000
_refine_ls_structure_factor_coef Fsqd
_refine_ls_weighting_details 'w=1/[\s^2^(Fo^2^)+(0.0507P)^2^+1.0115P] where P=(Fo^2^+2Fc^2^)/3'
_refine_ls_weighting_scheme calc
_refine_ls_wR_factor_gt 0.1023
_refine_ls_wR_factor_ref 0.1079
_reflns_Friedel_coverage 0.000
_reflns_number_gt 9251
_reflns_number_total 11820
_reflns_threshold_expression 'I > 2\s(I)'
_cod_data_source_file d4dt01798f2.cif
_cod_data_source_block 2_WXB100
_cod_depositor_comments 'Adding full bibliography for 7716775--7716778.cif.'
_cod_original_sg_symbol_H-M 'P 21/c'
_cod_database_code 7716775
_shelx_shelxl_version_number 2019/3
_shelx_space_group_comment
;
The symmetry employed for this shelxl refinement is uniquely defined
by the following loop, which should always be used as a source of
symmetry information in preference to the above space-group names.
They are only intended as comments.
;
_shelx_estimated_absorpt_t_min 0.971
_shelx_estimated_absorpt_t_max 0.984

loop_
_space_group_symop_operation_xyz
'x, y, z'
'-x, y+1/2, -z+1/2'
'-x, -y, -z'
'x, -y-1/2, z-1/2'

loop_
_atom_site_label
_atom_site_type_symbol
_atom_site_fract_x
_atom_site_fract_y
_atom_site_fract_z
_atom_site_U_iso_or_equiv
_atom_site_adp_type
_atom_site_occupancy
_atom_site_site_symmetry_order
_atom_site_calc_flag
_atom_site_refinement_flags_posn
_atom_site_refinement_flags_adp
_atom_site_refinement_flags_occupancy
_atom_site_disorder_assembly
_atom_site_disorder_group
C1 C 0.22003(8) 0.20161(11) 0.73314(4) 0.0179(2) Uani 1 1 d . . . . .
Al1 Al 0.34188(3) 0.25330(3) 0.64987(2) 0.01601(8) Uani 1 1 d D . . . .
N1 N 0.26608(7) 0.16305(9) 0.69126(3) 0.0168(2) Uani 1 1 d . . . . .
C2 C 0.21861(9) 0.31141(11) 0.75130(4) 0.0218(3) Uani 1 1 d . . . . .
H2 H 0.248066 0.372043 0.735059 0.026 Uiso 1 1 calc R U . . .
C3 C 0.17206(9) 0.32929(12) 0.79451(5) 0.0261(3) Uani 1 1 d . . . . .
H3 H 0.169555 0.403683 0.807775 0.031 Uiso 1 1 calc R U . . .
N4 N 0.18538(7) 0.52216(9) 0.63049(4) 0.0166(2) Uani 1 1 d . . . . .
C4 C 0.12938(9) 0.24054(13) 0.81845(5) 0.0263(3) Uani 1 1 d . . . . .
H4 H 0.098407 0.254790 0.847832 0.032 Uiso 1 1 calc R U . . .
C5 C 0.13179(9) 0.13057(12) 0.79955(4) 0.0221(3) Uani 1 1 d . . . . .
H5 H 0.103048 0.069636 0.815937 0.027 Uiso 1 1 calc R U . . .
C6 C 0.17666(8) 0.11186(11) 0.75662(4) 0.0185(2) Uani 1 1 d . . . . .
C7 C 0.19303(8) 0.00429(11) 0.72806(4) 0.0181(2) Uani 1 1 d . . . . .
C8 C 0.10077(9) -0.04174(12) 0.70336(5) 0.0242(3) Uani 1 1 d . . . . .
H8A H 0.114725 -0.107016 0.682710 0.036 Uiso 1 1 calc R U . . .
H8B H 0.070513 0.017818 0.683014 0.036 Uiso 1 1 calc R U . . .
H8C H 0.058414 -0.065291 0.728642 0.036 Uiso 1 1 calc R U . . .
C9 C 0.24144(9) -0.08836(11) 0.75981(5) 0.0227(3) Uani 1 1 d . . . . .
H9A H 0.253797 -0.154481 0.739350 0.034 Uiso 1 1 calc R U . . .
H9B H 0.200412 -0.110565 0.785908 0.034 Uiso 1 1 calc R U . . .
H9C H 0.301024 -0.059210 0.774468 0.034 Uiso 1 1 calc R U . . .
C10 C 0.25678(9) 0.04937(11) 0.68879(4) 0.0174(2) Uani 1 1 d . . . . .
C17 C 0.54657(9) 0.24492(11) 0.49991(4) 0.0208(3) Uani 1 1 d . . . . .
H17 H 0.583186 0.277181 0.475339 0.025 Uiso 1 1 calc R U . . .
C11 C 0.30056(9) -0.02077(11) 0.65631(4) 0.0198(2) Uani 1 1 d . . . . .
H11 H 0.2907(10) -0.1018(13) 0.6592(5) 0.024 Uiso 1 1 d . U . . .
C12 C 0.36292(9) 0.01494(11) 0.62064(4) 0.0190(2) Uani 1 1 d . . . . .
C15 C 0.39482(9) 0.18325(10) 0.52625(4) 0.0181(2) Uani 1 1 d . . . . .
C18 C 0.58886(9) 0.21460(11) 0.54491(4) 0.0212(3) Uani 1 1 d . . . . .
H18 H 0.654853 0.224082 0.550538 0.025 Uiso 1 1 calc R U . . .
C20 C 0.58541(9) 0.14051(12) 0.63142(4) 0.0237(3) Uani 1 1 d . . . . .
H20 H 0.536367 0.115828 0.654083 0.028 Uiso 1 1 calc R U . . .
C16 C 0.45085(9) 0.22822(11) 0.49070(4) 0.0200(3) Uani 1 1 d . . . . .
H16 H 0.422828 0.247887 0.459459 0.024 Uiso 1 1 calc R U . . .
C14 C 0.43902(9) 0.15642(10) 0.57252(4) 0.0170(2) Uani 1 1 d . . . . .
C13 C 0.41381(10) -0.07620(11) 0.59388(5) 0.0265(3) Uani 1 1 d . . . . .
H13A H 0.375878 -0.145649 0.592703 0.040 Uiso 1 1 calc R U . . .
H13B H 0.474662 -0.091463 0.611154 0.040 Uiso 1 1 calc R U . . .
H13C H 0.424012 -0.050811 0.560368 0.040 Uiso 1 1 calc R U . . .
C21 C 0.63651(10) 0.24341(14) 0.65446(5) 0.0310(3) Uani 1 1 d . . . . .
H21A H 0.591776 0.305942 0.657432 0.047 Uiso 1 1 calc R U . . .
H21B H 0.686960 0.267049 0.633608 0.047 Uiso 1 1 calc R U . . .
H21C H 0.663479 0.223074 0.687095 0.047 Uiso 1 1 calc R U . . .
C22 C 0.65504(11) 0.04221(14) 0.62661(6) 0.0367(4) Uani 1 1 d . . . . .
H22A H 0.622665 -0.022245 0.610514 0.055 Uiso 1 1 calc R U . . .
H22B H 0.679959 0.019359 0.659320 0.055 Uiso 1 1 calc R U . . .
H22C H 0.706973 0.066735 0.606923 0.055 Uiso 1 1 calc R U . . .
N3 N 0.38096(7) 0.53622(9) 0.62720(3) 0.0160(2) Uani 1 1 d . . . . .
C30 C 0.62779(9) 0.60241(11) 0.64901(5) 0.0218(3) Uani 1 1 d . . . . .
H30 H 0.665586 0.638982 0.674064 0.026 Uiso 1 1 calc R U . . .
C31 C 0.53191(8) 0.59079(11) 0.65299(4) 0.0181(2) Uani 1 1 d . . . . .
C32 C 0.46948(8) 0.61986(11) 0.69434(4) 0.0172(2) Uani 1 1 d . . . . .
C33 C 0.47315(9) 0.74526(11) 0.70895(5) 0.0228(3) Uani 1 1 d . . . . .
H33A H 0.430790 0.758556 0.735536 0.034 Uiso 1 1 calc R U . . .
H33B H 0.453407 0.792074 0.680548 0.034 Uiso 1 1 calc R U . . .
H33C H 0.537596 0.765409 0.720132 0.034 Uiso 1 1 calc R U . . .
C34 C 0.49390(9) 0.54424(12) 0.73948(4) 0.0219(3) Uani 1 1 d . . . . .
H34A H 0.446524 0.554904 0.763854 0.033 Uiso 1 1 calc R U . . .
H34B H 0.556010 0.565323 0.753902 0.033 Uiso 1 1 calc R U . . .
H34C H 0.494660 0.464504 0.729315 0.033 Uiso 1 1 calc R U . . .
C35 C 0.37363(8) 0.58338(10) 0.67162(4) 0.0161(2) Uani 1 1 d . . . . .
C36 C 0.28929(9) 0.59572(11) 0.69508(4) 0.0185(2) Uani 1 1 d . . . . .
H36 H 0.2927(10) 0.6316(12) 0.7280(5) 0.022 Uiso 1 1 d . U . . .
C37 C 0.19928(9) 0.57499(10) 0.67384(4) 0.0179(2) Uani 1 1 d . . . . .
C38 C 0.11554(9) 0.61443(12) 0.70102(5) 0.0227(3) Uani 1 1 d . . . . .
H38A H 0.137317 0.648068 0.732463 0.034 Uiso 1 1 calc R U . . .
H38B H 0.074577 0.549581 0.706979 0.034 Uiso 1 1 calc R U . . .
H38C H 0.080372 0.671230 0.681252 0.034 Uiso 1 1 calc R U . . .
C39 C 0.09321(8) 0.52519(11) 0.60552(4) 0.0176(2) Uani 1 1 d . . . . .
C40 C 0.06717(9) 0.62281(11) 0.57782(4) 0.0201(3) Uani 1 1 d . . . . .
C41 C -0.01850(9) 0.62122(12) 0.55059(5) 0.0242(3) Uani 1 1 d . . . . .
H41 H -0.036215 0.685188 0.531017 0.029 Uiso 1 1 calc R U . . .
C42 C -0.07843(9) 0.52889(12) 0.55131(5) 0.0255(3) Uani 1 1 d . . . . .
H42 H -0.136865 0.530030 0.532753 0.031 Uiso 1 1 calc R U . . .
C43 C -0.05259(9) 0.43482(12) 0.57927(5) 0.0235(3) Uani 1 1 d . . . . .
H43 H -0.094314 0.372017 0.580172 0.028 Uiso 1 1 calc R U . . .
C44 C 0.03358(9) 0.43049(11) 0.60617(4) 0.0188(2) Uani 1 1 d . . . . .
C45 C 0.06072(9) 0.32216(11) 0.63388(4) 0.0202(3) Uani 1 1 d . . . . .
H45 H 0.124014 0.334498 0.650767 0.024 Uiso 1 1 calc R U . . .
C46 C 0.06922(10) 0.22289(12) 0.59803(5) 0.0282(3) Uani 1 1 d . . . . .
H46A H 0.095477 0.156782 0.615727 0.042 Uiso 1 1 calc R U . . .
H46B H 0.110795 0.244499 0.572088 0.042 Uiso 1 1 calc R U . . .
H46C H 0.006806 0.203952 0.583362 0.042 Uiso 1 1 calc R U . . .
C47 C -0.00839(10) 0.29362(13) 0.67328(5) 0.0289(3) Uani 1 1 d . . . . .
H47A H 0.013920 0.226517 0.691656 0.043 Uiso 1 1 calc R U . . .
H47B H -0.070630 0.278110 0.657585 0.043 Uiso 1 1 calc R U . . .
H47C H -0.012660 0.357979 0.695802 0.043 Uiso 1 1 calc R U . . .
C48 C 0.13152(9) 0.72589(11) 0.57544(5) 0.0224(3) Uani 1 1 d . . . . .
H48 H 0.174260 0.725828 0.605765 0.027 Uiso 1 1 calc R U . . .
C49 C 0.19301(11) 0.71755(13) 0.53118(6) 0.0336(3) Uani 1 1 d . . . . .
H49A H 0.235925 0.782580 0.531122 0.050 Uiso 1 1 calc R U . . .
H49B H 0.152834 0.717627 0.500852 0.050 Uiso 1 1 calc R U . . .
H49C H 0.229608 0.647115 0.533238 0.050 Uiso 1 1 calc R U . . .
C50 C 0.07759(10) 0.83799(12) 0.57401(5) 0.0281(3) Uani 1 1 d . . . . .
H50A H 0.122057 0.901106 0.578516 0.042 Uiso 1 1 calc R U . . .
H50B H 0.033430 0.839056 0.600371 0.042 Uiso 1 1 calc R U . . .
H50C H 0.042690 0.845739 0.542230 0.042 Uiso 1 1 calc R U . . .
C29 C 0.66797(9) 0.55898(12) 0.60716(5) 0.0242(3) Uani 1 1 d . . . . .
H29 H 0.733906 0.565330 0.603932 0.029 Uiso 1 1 calc R U . . .
C19 C 0.53607(9) 0.17030(11) 0.58216(4) 0.0191(2) Uani 1 1 d . . . . .
C24 C 0.26295(11) 0.03988(13) 0.50818(5) 0.0323(3) Uani 1 1 d . . . . .
H24A H 0.196387 0.034278 0.497228 0.049 Uiso 1 1 calc R U . . .
H24B H 0.273744 -0.001466 0.539138 0.049 Uiso 1 1 calc R U . . .
H24C H 0.301793 0.006906 0.483215 0.049 Uiso 1 1 calc R U . . .
C25 C 0.24921(10) 0.23304(13) 0.47214(5) 0.0282(3) Uani 1 1 d . . . . .
H25A H 0.180459 0.226450 0.470218 0.042 Uiso 1 1 calc R U . . .
H25B H 0.274239 0.203251 0.441929 0.042 Uiso 1 1 calc R U . . .
H25C H 0.267010 0.312973 0.476083 0.042 Uiso 1 1 calc R U . . .
Al2 Al 0.28417(3) 0.43387(3) 0.60244(2) 0.01596(8) Uani 1 1 d D . . . .
N2 N 0.37915(7) 0.12349(9) 0.61168(3) 0.0169(2) Uani 1 1 d . . . . .
C23 C 0.28953(9) 0.16532(11) 0.51594(4) 0.0209(3) Uani 1 1 d . . . . .
H23 H 0.257299 0.192244 0.545486 0.025 Uiso 1 1 calc R U . . .
C28 C 0.61244(9) 0.50679(12) 0.57036(5) 0.0237(3) Uani 1 1 d . . . . .
H28 H 0.641154 0.477832 0.542305 0.028 Uiso 1 1 calc R U . . .
C27 C 0.51529(9) 0.49591(11) 0.57368(4) 0.0205(3) Uani 1 1 d . . . . .
H27 H 0.477190 0.460376 0.548463 0.025 Uiso 1 1 calc R U . . .
C26 C 0.47685(8) 0.53932(10) 0.61546(4) 0.0170(2) Uani 1 1 d . . . . .
H1A H 0.4276(9) 0.2863(13) 0.6823(5) 0.025(4) Uiso 1 1 d D . . . .
H2A H 0.2697(10) 0.4427(13) 0.5467(5) 0.028(4) Uiso 1 1 d D . . . .

loop_
_atom_site_aniso_label
_atom_site_aniso_U_11
_atom_site_aniso_U_22
_atom_site_aniso_U_33
_atom_site_aniso_U_23
_atom_site_aniso_U_13
_atom_site_aniso_U_12
C1 0.0156(6) 0.0235(6) 0.0146(5) -0.0005(5) 0.0001(4) 0.0015(5)
Al1 0.01718(18) 0.01642(18) 0.01445(16) -0.00039(13) 0.00110(13) 0.00085(14)
N1 0.0186(5) 0.0173(5) 0.0145(4) -0.0007(4) 0.0012(4) 0.0017(4)
C2 0.0222(6) 0.0223(7) 0.0210(6) -0.0019(5) 0.0026(5) 0.0000(5)
C3 0.0241(7) 0.0282(7) 0.0261(6) -0.0087(5) 0.0037(5) 0.0007(6)
N4 0.0144(5) 0.0182(5) 0.0169(5) -0.0014(4) -0.0016(4) 0.0008(4)
C4 0.0190(6) 0.0380(8) 0.0223(6) -0.0057(6) 0.0047(5) -0.0002(6)
C5 0.0154(6) 0.0311(7) 0.0198(6) 0.0013(5) 0.0012(5) -0.0013(5)
C6 0.0145(6) 0.0238(6) 0.0170(5) -0.0001(5) -0.0007(4) 0.0002(5)
C7 0.0173(6) 0.0205(6) 0.0166(5) 0.0013(5) 0.0007(4) -0.0009(5)
C8 0.0225(7) 0.0268(7) 0.0232(6) 0.0007(5) -0.0007(5) -0.0055(5)
C9 0.0235(7) 0.0246(7) 0.0202(6) 0.0041(5) 0.0022(5) 0.0001(5)
C10 0.0177(6) 0.0199(6) 0.0143(5) 0.0008(4) -0.0015(4) -0.0003(5)
C17 0.0248(7) 0.0213(6) 0.0169(5) -0.0013(5) 0.0065(5) 0.0016(5)
C11 0.0251(7) 0.0167(6) 0.0176(5) -0.0002(5) 0.0022(5) -0.0001(5)
C12 0.0239(6) 0.0187(6) 0.0142(5) -0.0013(4) 0.0000(5) 0.0022(5)
C15 0.0208(6) 0.0174(6) 0.0162(5) -0.0018(4) 0.0011(4) 0.0034(5)
C18 0.0188(6) 0.0245(7) 0.0205(6) -0.0036(5) 0.0030(5) 0.0022(5)
C20 0.0204(6) 0.0327(7) 0.0178(6) 0.0018(5) -0.0011(5) 0.0034(5)
C16 0.0252(7) 0.0211(6) 0.0140(5) -0.0012(4) 0.0019(5) 0.0042(5)
C14 0.0209(6) 0.0166(6) 0.0138(5) -0.0003(4) 0.0036(4) 0.0026(5)
C13 0.0373(8) 0.0201(7) 0.0229(6) -0.0011(5) 0.0095(6) 0.0045(6)
C21 0.0259(7) 0.0454(9) 0.0212(6) -0.0026(6) -0.0034(5) -0.0024(6)
C22 0.0331(8) 0.0444(9) 0.0320(7) 0.0044(7) -0.0031(6) 0.0149(7)
N3 0.0156(5) 0.0178(5) 0.0144(4) 0.0003(4) 0.0000(4) 0.0012(4)
C30 0.0190(6) 0.0261(7) 0.0201(6) 0.0031(5) -0.0023(5) -0.0015(5)
C31 0.0178(6) 0.0197(6) 0.0166(5) 0.0033(5) -0.0007(4) 0.0008(5)
C32 0.0159(6) 0.0205(6) 0.0150(5) -0.0003(4) -0.0020(4) 0.0000(5)
C33 0.0212(6) 0.0220(7) 0.0250(6) -0.0026(5) -0.0021(5) -0.0008(5)
C34 0.0211(6) 0.0267(7) 0.0175(6) 0.0016(5) -0.0021(5) 0.0014(5)
C35 0.0178(6) 0.0147(6) 0.0154(5) 0.0009(4) -0.0026(4) 0.0005(5)
C36 0.0188(6) 0.0209(6) 0.0159(5) -0.0029(5) 0.0001(4) 0.0002(5)
C37 0.0182(6) 0.0178(6) 0.0176(5) -0.0006(5) 0.0010(4) 0.0013(5)
C38 0.0167(6) 0.0280(7) 0.0237(6) -0.0055(5) 0.0021(5) 0.0001(5)
C39 0.0144(6) 0.0210(6) 0.0173(5) -0.0031(5) -0.0011(4) 0.0016(5)
C40 0.0172(6) 0.0211(6) 0.0219(6) -0.0007(5) -0.0002(5) 0.0018(5)
C41 0.0209(6) 0.0259(7) 0.0253(6) 0.0024(5) -0.0039(5) 0.0031(5)
C42 0.0159(6) 0.0323(8) 0.0275(7) -0.0011(6) -0.0058(5) 0.0017(5)
C43 0.0185(6) 0.0250(7) 0.0266(6) -0.0028(5) -0.0017(5) -0.0027(5)
C44 0.0169(6) 0.0207(6) 0.0187(5) -0.0027(5) 0.0012(4) 0.0009(5)
C45 0.0179(6) 0.0201(6) 0.0226(6) -0.0003(5) -0.0004(5) -0.0005(5)
C46 0.0304(7) 0.0238(7) 0.0304(7) -0.0023(6) 0.0021(6) 0.0030(6)
C47 0.0273(7) 0.0316(8) 0.0281(7) 0.0027(6) 0.0049(6) 0.0013(6)
C48 0.0201(6) 0.0214(6) 0.0250(6) 0.0022(5) -0.0039(5) -0.0002(5)
C49 0.0300(8) 0.0258(8) 0.0459(9) -0.0032(6) 0.0125(7) -0.0031(6)
C50 0.0294(7) 0.0233(7) 0.0318(7) 0.0000(6) 0.0026(6) 0.0019(6)
C29 0.0166(6) 0.0312(7) 0.0249(6) 0.0062(5) 0.0031(5) 0.0004(5)
C19 0.0217(6) 0.0203(6) 0.0153(5) -0.0020(5) 0.0008(5) 0.0044(5)
C24 0.0367(8) 0.0300(8) 0.0293(7) 0.0018(6) -0.0082(6) -0.0063(6)
C25 0.0259(7) 0.0317(8) 0.0262(6) 0.0018(6) -0.0046(5) 0.0039(6)
Al2 0.01559(18) 0.01733(18) 0.01480(16) -0.00178(13) -0.00081(13) 0.00077(14)
N2 0.0187(5) 0.0186(5) 0.0136(4) 0.0004(4) 0.0016(4) 0.0015(4)
C23 0.0212(6) 0.0248(7) 0.0166(5) -0.0011(5) 0.0000(5) 0.0019(5)
C28 0.0237(7) 0.0285(7) 0.0194(6) 0.0026(5) 0.0061(5) 0.0035(5)
C27 0.0217(6) 0.0232(6) 0.0166(5) 0.0010(5) 0.0014(5) 0.0006(5)
C26 0.0157(6) 0.0179(6) 0.0172(5) 0.0034(4) -0.0003(4) 0.0010(5)

loop_
_atom_type_symbol
_atom_type_description
_atom_type_scat_dispersion_real
_atom_type_scat_dispersion_imag
_atom_type_scat_source
C C 0.0033 0.0016 'International Tables Vol C Tables 4.2.6.8 and 6.1.1.4'
H H 0.0000 0.0000 'International Tables Vol C Tables 4.2.6.8 and 6.1.1.4'
N N 0.0061 0.0033 'International Tables Vol C Tables 4.2.6.8 and 6.1.1.4'
Al Al 0.0645 0.0514 'International Tables Vol C Tables 4.2.6.8 and 6.1.1.4'

loop_
_geom_angle_atom_site_label_1
_geom_angle_atom_site_label_2
_geom_angle_atom_site_label_3
_geom_angle
_geom_angle_site_symmetry_1
_geom_angle_site_symmetry_3
_geom_angle_publ_flag
C2 C1 C6 121.84(11) . . ?
C2 C1 N1 127.00(11) . . ?
C6 C1 N1 111.12(11) . . ?
H1A Al1 N1 104.9(5) . . ?
H1A Al1 N2 106.3(6) . . ?
N1 Al1 N2 93.27(5) . . ?
H1A Al1 Al2 107.6(6) . . ?
N1 Al1 Al2 124.92(4) . . ?
N2 Al1 Al2 117.79(3) . . ?
C10 N1 C1 108.04(10) . . ?
C10 N1 Al1 125.25(8) . . ?
C1 N1 Al1 126.29(8) . . ?
C1 C2 C3 117.29(12) . . ?
C4 C3 C2 121.41(13) . . ?
C37 N4 C39 119.42(10) . . ?
C37 N4 Al2 121.40(8) . . ?
C39 N4 Al2 119.07(7) . . ?
C3 C4 C5 120.34(12) . . ?
C6 C5 C4 118.88(12) . . ?
C5 C6 C1 120.23(12) . . ?
C5 C6 C7 131.41(12) . . ?
C1 C6 C7 108.33(10) . . ?
C6 C7 C9 112.50(10) . . ?
C6 C7 C10 100.50(10) . . ?
C9 C7 C10 112.10(10) . . ?
C6 C7 C8 111.66(10) . . ?
C9 C7 C8 110.02(11) . . ?
C10 C7 C8 109.75(10) . . ?
N1 C10 C11 125.41(11) . . ?
N1 C10 C7 111.68(10) . . ?
C11 C10 C7 122.88(11) . . ?
C18 C17 C16 120.01(12) . . ?
C10 C11 C12 125.64(12) . . ?
N2 C12 C11 122.39(11) . . ?
N2 C12 C13 120.42(11) . . ?
C11 C12 C13 117.16(11) . . ?
C16 C15 C14 117.54(11) . . ?
C16 C15 C23 121.20(11) . . ?
C14 C15 C23 121.26(11) . . ?
C17 C18 C19 121.08(12) . . ?
C19 C20 C21 111.45(11) . . ?
C19 C20 C22 111.58(11) . . ?
C21 C20 C22 109.78(12) . . ?
C17 C16 C15 121.44(11) . . ?
C19 C14 C15 121.84(11) . . ?
C19 C14 N2 120.22(10) . . ?
C15 C14 N2 117.70(11) . . ?
C35 N3 C26 108.38(10) . . ?
C35 N3 Al2 119.17(8) . . ?
C26 N3 Al2 127.98(8) . . ?
C31 C30 C29 118.40(12) . . ?
C30 C31 C26 120.27(11) . . ?
C30 C31 C32 131.18(11) . . ?
C26 C31 C32 108.47(10) . . ?
C31 C32 C35 100.43(9) . . ?
C31 C32 C33 113.57(10) . . ?
C35 C32 C33 113.22(10) . . ?
C31 C32 C34 110.35(10) . . ?
C35 C32 C34 108.57(10) . . ?
C33 C32 C34 110.27(10) . . ?
N3 C35 C36 124.52(11) . . ?
N3 C35 C32 111.81(10) . . ?
C36 C35 C32 123.66(10) . . ?
C35 C36 C37 125.58(11) . . ?
N4 C37 C36 122.33(11) . . ?
N4 C37 C38 119.51(11) . . ?
C36 C37 C38 118.17(10) . . ?
C44 C39 C40 120.83(11) . . ?
C44 C39 N4 120.56(11) . . ?
C40 C39 N4 118.48(11) . . ?
C41 C40 C39 118.06(12) . . ?
C41 C40 C48 119.89(11) . . ?
C39 C40 C48 122.00(11) . . ?
C42 C41 C40 121.70(12) . . ?
C41 C42 C43 119.48(12) . . ?
C42 C43 C44 121.26(12) . . ?
C43 C44 C39 118.63(12) . . ?
C43 C44 C45 118.94(11) . . ?
C39 C44 C45 122.41(11) . . ?
C44 C45 C47 112.14(11) . . ?
C44 C45 C46 110.46(10) . . ?
C47 C45 C46 110.80(11) . . ?
C40 C48 C50 112.85(11) . . ?
C40 C48 C49 110.62(11) . . ?
C50 C48 C49 110.04(11) . . ?
C28 C29 C30 120.68(12) . . ?
C18 C19 C14 118.03(11) . . ?
C18 C19 C20 119.17(11) . . ?
C14 C19 C20 122.79(11) . . ?
H2A Al2 N3 111.3(6) . . ?
H2A Al2 N4 107.1(6) . . ?
N3 Al2 N4 92.60(5) . . ?
H2A Al2 Al1 125.0(6) . . ?
N3 Al2 Al1 97.89(4) . . ?
N4 Al2 Al1 117.33(4) . . ?
C12 N2 C14 120.52(10) . . ?
C12 N2 Al1 127.36(8) . . ?
C14 N2 Al1 111.81(8) . . ?
C25 C23 C15 113.40(11) . . ?
C25 C23 C24 108.43(11) . . ?
C15 C23 C24 113.00(11) . . ?
C29 C28 C27 121.42(12) . . ?
C26 C27 C28 117.03(12) . . ?
C27 C26 C31 122.18(11) . . ?
C27 C26 N3 127.01(11) . . ?
C31 C26 N3 110.79(10) . . ?

loop_
_geom_bond_atom_site_label_1
_geom_bond_atom_site_label_2
_geom_bond_distance
_geom_bond_site_symmetry_2
_geom_bond_publ_flag
C1 C2 1.3862(18) . ?
C1 C6 1.3973(17) . ?
C1 N1 1.4215(15) . ?
Al1 H1A 1.519(12) . ?
Al1 N1 1.9235(11) . ?
Al1 N2 1.9407(11) . ?
Al1 Al2 2.6007(6) . ?
N1 C10 1.3476(16) . ?
C2 C3 1.3985(17) . ?
C3 C4 1.390(2) . ?
N4 C37 1.3417(15) . ?
N4 C39 1.4455(15) . ?
N4 Al2 1.9391(11) . ?
C4 C5 1.396(2) . ?
C5 C6 1.3811(17) . ?
C6 C7 1.5127(17) . ?
C7 C9 1.5339(17) . ?
C7 C10 1.5351(16) . ?
C7 C8 1.5418(17) . ?
C10 C11 1.3841(17) . ?
C17 C18 1.3847(18) . ?
C17 C16 1.3857(18) . ?
C11 C12 1.4156(17) . ?
C12 N2 1.3251(16) . ?
C12 C13 1.5058(17) . ?
C15 C16 1.3926(17) . ?
C15 C14 1.4154(16) . ?
C15 C23 1.5242(18) . ?
C18 C19 1.3968(17) . ?
C20 C19 1.5234(17) . ?
C20 C21 1.531(2) . ?
C20 C22 1.535(2) . ?
C14 C19 1.4014(17) . ?
C14 N2 1.4543(15) . ?
N3 C35 1.3422(15) . ?
N3 C26 1.4187(15) . ?
N3 Al2 1.9257(11) . ?
C30 C31 1.3812(18) . ?
C30 C29 1.4008(18) . ?
C31 C26 1.3941(17) . ?
C31 C32 1.5120(17) . ?
C32 C35 1.5291(17) . ?
C32 C33 1.5309(18) . ?
C32 C34 1.5445(17) . ?
C35 C36 1.3975(17) . ?
C36 C37 1.3985(17) . ?
C37 C38 1.5100(17) . ?
C39 C44 1.4028(18) . ?
C39 C40 1.4148(18) . ?
C40 C41 1.3933(18) . ?
C40 C48 1.5247(18) . ?
C41 C42 1.3833(19) . ?
C42 C43 1.3842(19) . ?
C43 C44 1.3958(17) . ?
C44 C45 1.5229(17) . ?
C45 C47 1.5325(18) . ?
C45 C46 1.5338(18) . ?
C48 C50 1.5274(19) . ?
C48 C49 1.5317(19) . ?
C29 C28 1.3875(19) . ?
C24 C23 1.538(2) . ?
C25 C23 1.5233(18) . ?
Al2 H2A 1.528(13) . ?
C28 C27 1.3960(18) . ?
C27 C26 1.3880(16) . ?
